data_4510279
loop_
_publ_author_name
'Gupta, Arvind K.'
'Srivastava, Anant Kumar'
'Mahawar, Indra Kumar'
'Boomishankar, Ramamoorthy'

_publ_section_title
;
 Discrete and Polymeric Cu(II) Complexes Derived from in Situ Generated
 Pyridyl-Functionalized Bis(amido)phosphate Ligands, [PO2(NHPy)2]&#x2212;
;
_journal_issue 4
_journal_name_full 'Crystal Growth &amp; Design'
_journal_page_first 1701
_journal_paper_doi 10.1021/cg401847w
_journal_volume 14
_journal_year 2014
_chemical_formula_moiety 'C20 H20 Cu N8 O4 P2, 2(C3H7NO)'
_chemical_formula_sum 'C26 H34 Cu N10 O6 P2'
_chemical_formula_weight 708.11
_chemical_name_systematic
;
 ?
;
_space_group_crystal_system monoclinic
_space_group_IT_number 14
_space_group_name_Hall '-P 2yn'
_space_group_name_H-M_alt 'P 1 21/n 1'
_symmetry_space_group_name_Hall '-P 2yn'
_symmetry_space_group_name_H-M 'P 1 21/n 1'
_atom_sites_solution_hydrogens geom
_audit_creation_method SHELXL-2013
_cell_angle_alpha 90
_cell_angle_beta 90.584(2)
_cell_angle_gamma 90
_cell_formula_units_Z 2
_cell_length_a 11.0800(3)
_cell_length_b 10.0088(3)
_cell_length_c 14.0334(4)
_cell_measurement_reflns_used 6799
_cell_measurement_temperature 100(2)
_cell_measurement_theta_max 25.67
_cell_measurement_theta_min 2.33
_cell_volume 1556.19(8)
_computing_cell_refinement 'Bruker SAINT'
_computing_data_collection 'Bruker APEX2'
_computing_data_reduction 'Bruker SAINT'
_computing_molecular_graphics 'Bruker SHELXTL'
_computing_publication_material 'Bruker SHELXTL'
_computing_structure_refinement 'SHELXL-2013 (Sheldrick, 2013)'
_computing_structure_solution 'Bruker SAINT'
_diffrn_ambient_temperature 100(2)
_diffrn_measured_fraction_theta_full 1.000
_diffrn_measured_fraction_theta_max 0.992
_diffrn_measurement_device_type 'Bruker APEX-II CCD'
_diffrn_measurement_method '\f and \w scans'
_diffrn_radiation_type MoK\a
_diffrn_radiation_wavelength 0.71073
_diffrn_reflns_av_R_equivalents 0.0347
_diffrn_reflns_av_unetI/netI 0.0259
_diffrn_reflns_Laue_measured_fraction_full 1.000
_diffrn_reflns_Laue_measured_fraction_max 0.992
_diffrn_reflns_limit_h_max 14
_diffrn_reflns_limit_h_min -14
_diffrn_reflns_limit_k_max 13
_diffrn_reflns_limit_k_min -13
_diffrn_reflns_limit_l_max 18
_diffrn_reflns_limit_l_min -18
_diffrn_reflns_number 24453
_diffrn_reflns_point_group_measured_fraction_full 1.000
_diffrn_reflns_point_group_measured_fraction_max 0.992
_diffrn_reflns_theta_full 25.242
_diffrn_reflns_theta_max 28.362
_diffrn_reflns_theta_min 2.330
_exptl_absorpt_coefficient_mu 0.863
_exptl_absorpt_correction_T_max 0.7457
_exptl_absorpt_correction_T_min 0.6976
_exptl_absorpt_correction_type multi-scan
_exptl_absorpt_process_details SADABS
_exptl_crystal_colour green
_exptl_crystal_density_diffrn 1.511
_exptl_crystal_description prism
_exptl_crystal_F_000 734
_exptl_crystal_size_max 0.20
_exptl_crystal_size_mid 0.18
_exptl_crystal_size_min 0.12
_refine_diff_density_max 0.310
_refine_diff_density_min -0.334
_refine_diff_density_rms 0.057
_refine_ls_extinction_method none
_refine_ls_goodness_of_fit_ref 1.060
_refine_ls_hydrogen_treatment constr
_refine_ls_matrix_type full
_refine_ls_number_parameters 207
_refine_ls_number_reflns 3860
_refine_ls_number_restraints 0
_refine_ls_restrained_S_all 1.060
_refine_ls_R_factor_all 0.0502
_refine_ls_R_factor_gt 0.0358
_refine_ls_shift/su_max 0.000
_refine_ls_shift/su_mean 0.000
_refine_ls_structure_factor_coef Fsqd
_refine_ls_weighting_details 'w=1/[\s^2^(Fo^2^)+(0.0515P)^2^+0.5362P] where P=(Fo^2^+2Fc^2^)/3'
_refine_ls_weighting_scheme calc
_refine_ls_wR_factor_gt 0.0943
_refine_ls_wR_factor_ref 0.1027
_reflns_Friedel_coverage 0.000
_reflns_number_gt 3047
_reflns_number_total 3860
_reflns_threshold_expression 'I > 2\s(I)'
_cod_data_source_file compoud_3_2DMF.cif
_cod_data_source_block compound_3.2DMF
_cod_depositor_comments
;
The following automatic conversions were performed:

'_space_group_crystal_system' value 'Monoclinic' changed to
'monoclinic' according to
/usr/data/users/saulius/automatic-downloads/current/ACS/lib/dictionaries/cif_core.dic
dictionary named 'cif_core.dic' version 2.4.2 from 2011-04-26.

Automatic conversion script
Id: cif_fix_values 2281 2013-09-26 08:29:07Z andrius 
;
_cod_database_code 4510279
_shelx_space_group_comment
;
The symmetry employed for this shelxl refinement is uniquely defined
by the following loop, which should always be used as a source of
symmetry information in preference to the above space-group names.
They are only intended as comments.
;
_shelxl_version_number 2013-3

loop_
_space_group_symop_operation_xyz
'x, y, z'
'-x+1/2, y+1/2, -z+1/2'
'-x, -y, -z'
'x-1/2, -y-1/2, z-1/2'

loop_
_atom_site_label
_atom_site_type_symbol
_atom_site_fract_x
_atom_site_fract_y
_atom_site_fract_z
_atom_site_U_iso_or_equiv
_atom_site_adp_type
_atom_site_occupancy
_atom_site_site_symmetry_order
_atom_site_calc_flag
_atom_site_refinement_flags_posn
_atom_site_refinement_flags_adp
_atom_site_refinement_flags_occupancy
Cu1 Cu 1.0000 1.0000 1.0000 0.02979(11) Uani 1 2 d S . P
P1 P 0.93603(5) 0.71101(5) 1.03491(4) 0.03055(14) Uani 1 1 d . . .
O1 O 0.96994(12) 0.84272(12) 1.07862(9) 0.0318(3) Uani 1 1 d . . .
O2 O 0.92896(14) 0.59325(13) 1.09781(10) 0.0394(3) Uani 1 1 d . . .
N1 N 1.03628(16) 0.67988(16) 0.94869(13) 0.0365(4) Uani 1 1 d . . .
H1 H 1.0320 0.5984 0.9253 0.044 Uiso 1 1 calc R U .
N2 N 0.80129(15) 0.72360(17) 0.98053(13) 0.0396(4) Uani 1 1 d . . .
H2 H 0.7445 0.6688 1.0000 0.048 Uiso 1 1 calc R U .
C11 C 1.12314(17) 0.75730(18) 0.90810(14) 0.0309(4) Uani 1 1 d . . .
N12 N 1.12682(14) 0.89003(15) 0.92379(12) 0.0315(4) Uani 1 1 d . . .
C13 C 1.21920(19) 0.9582(2) 0.88347(17) 0.0405(5) Uani 1 1 d . . .
H13 H 1.2248 1.0513 0.8958 0.049 Uiso 1 1 calc R U .
C14 C 1.3048(2) 0.9020(2) 0.82631(18) 0.0476(6) Uani 1 1 d . . .
H14 H 1.3674 0.9547 0.7998 0.057 Uiso 1 1 calc R U .
C15 C 1.2975(2) 0.7660(2) 0.80820(18) 0.0469(5) Uani 1 1 d . . .
H15 H 1.3544 0.7239 0.7679 0.056 Uiso 1 1 calc R U .
C16 C 1.20750(19) 0.6935(2) 0.84911(16) 0.0396(5) Uani 1 1 d . . .
H16 H 1.2018 0.6002 0.8378 0.047 Uiso 1 1 calc R U .
C21 C 0.76995(18) 0.8116(2) 0.90799(15) 0.0373(5) Uani 1 1 d . . .
N22 N 0.83992(16) 0.91905(18) 0.89526(13) 0.0407(4) Uani 1 1 d . . .
C23 C 0.8101(2) 1.0018(2) 0.82404(19) 0.0528(6) Uani 1 1 d . . .
H23 H 0.8593 1.0783 0.8145 0.063 Uiso 1 1 calc R U .
C24 C 0.7131(2) 0.9834(3) 0.7638(2) 0.0579(7) Uani 1 1 d . . .
H24 H 0.6959 1.0450 0.7141 0.069 Uiso 1 1 calc R U .
C25 C 0.6414(2) 0.8725(3) 0.77787(18) 0.0565(7) Uani 1 1 d . . .
H25 H 0.5738 0.8559 0.7374 0.068 Uiso 1 1 calc R U .
C26 C 0.6687(2) 0.7872(3) 0.85039(18) 0.0493(6) Uani 1 1 d . . .
H26 H 0.6193 0.7114 0.8618 0.059 Uiso 1 1 calc R U .
O1S O 0.3528(3) 0.5052(3) 0.0508(2) 0.1085(10) Uani 1 1 d . . .
N1S N 0.4642(2) 0.6756(3) 0.10347(19) 0.0702(7) Uani 1 1 d . . .
C1S C 0.3765(3) 0.6208(4) 0.0562(2) 0.0834(10) Uani 1 1 d . . .
H1S H 0.3251 0.6798 0.0216 0.100 Uiso 1 1 calc R U .
C2S C 0.4913(5) 0.8156(5) 0.0987(5) 0.171(3) Uani 1 1 d . . .
H2S1 H 0.4347 0.8595 0.0546 0.257 Uiso 1 1 calc R U .
H2S2 H 0.5740 0.8278 0.0761 0.257 Uiso 1 1 calc R U .
H2S3 H 0.4838 0.8553 0.1623 0.257 Uiso 1 1 calc R U .
C3S C 0.5477(4) 0.5946(6) 0.1579(3) 0.1220(16) Uani 1 1 d . . .
H3S1 H 0.5356 0.5002 0.1417 0.183 Uiso 1 1 calc R U .
H3S2 H 0.5337 0.6078 0.2261 0.183 Uiso 1 1 calc R U .
H3S3 H 0.6306 0.6207 0.1428 0.183 Uiso 1 1 calc R U .

loop_
_atom_site_aniso_label
_atom_site_aniso_U_11
_atom_site_aniso_U_22
_atom_site_aniso_U_33
_atom_site_aniso_U_23
_atom_site_aniso_U_13
_atom_site_aniso_U_12
Cu1 0.03516(19) 0.01701(16) 0.0372(2) -0.00077(13) 0.00291(14) -0.00121(12)
P1 0.0375(3) 0.0183(2) 0.0359(3) -0.00038(19) 0.0031(2) -0.00300(19)
O1 0.0406(7) 0.0208(6) 0.0339(7) -0.0015(5) 0.0012(6) -0.0015(5)
O2 0.0554(9) 0.0220(7) 0.0409(8) 0.0035(6) 0.0068(7) -0.0038(6)
N1 0.0472(10) 0.0186(7) 0.0438(10) -0.0037(7) 0.0125(8) -0.0024(7)
N2 0.0378(9) 0.0306(9) 0.0505(11) 0.0021(8) -0.0012(8) -0.0101(7)
C11 0.0365(10) 0.0227(9) 0.0334(10) 0.0011(8) -0.0011(8) 0.0002(8)
N12 0.0349(8) 0.0208(7) 0.0387(9) 0.0011(7) 0.0029(7) -0.0017(6)
C13 0.0401(11) 0.0266(10) 0.0549(14) 0.0018(9) 0.0058(10) -0.0031(9)
C14 0.0413(12) 0.0372(12) 0.0645(16) 0.0039(11) 0.0146(11) -0.0031(9)
C15 0.0474(12) 0.0387(12) 0.0549(14) 0.0012(10) 0.0158(10) 0.0069(10)
C16 0.0447(12) 0.0265(10) 0.0476(13) -0.0002(9) 0.0076(9) 0.0027(8)
C21 0.0348(10) 0.0338(10) 0.0433(12) -0.0056(9) 0.0003(9) -0.0008(8)
N22 0.0411(9) 0.0388(10) 0.0421(10) 0.0035(8) -0.0051(8) -0.0053(8)
C23 0.0531(14) 0.0518(15) 0.0532(15) 0.0122(11) -0.0078(11) -0.0099(11)
C24 0.0559(15) 0.0690(18) 0.0485(15) 0.0123(12) -0.0111(12) -0.0005(13)
C25 0.0450(13) 0.0704(17) 0.0538(15) -0.0073(13) -0.0135(11) 0.0000(12)
C26 0.0410(12) 0.0484(14) 0.0583(15) -0.0083(11) -0.0068(10) -0.0061(10)
O1S 0.129(2) 0.100(2) 0.096(2) -0.0066(14) -0.0067(16) -0.0756(17)
N1S 0.0677(15) 0.0636(15) 0.0793(17) -0.0181(13) -0.0033(13) -0.0194(12)
C1S 0.079(2) 0.097(3) 0.074(2) 0.0061(19) -0.0179(17) -0.027(2)
C2S 0.145(5) 0.081(3) 0.290(8) -0.069(4) 0.051(5) -0.036(3)
C3S 0.094(3) 0.183(5) 0.089(3) 0.002(3) -0.028(2) -0.014(3)

loop_
_atom_type_symbol
_atom_type_description
_atom_type_scat_dispersion_real
_atom_type_scat_dispersion_imag
_atom_type_scat_source
C C 0.0033 0.0016 'International Tables Vol C Tables 4.2.6.8 and 6.1.1.4'
H H 0.0000 0.0000 'International Tables Vol C Tables 4.2.6.8 and 6.1.1.4'
N N 0.0061 0.0033 'International Tables Vol C Tables 4.2.6.8 and 6.1.1.4'
O O 0.0106 0.0060 'International Tables Vol C Tables 4.2.6.8 and 6.1.1.4'
P P 0.1023 0.0942 'International Tables Vol C Tables 4.2.6.8 and 6.1.1.4'
Cu Cu 0.3201 1.2651 'International Tables Vol C Tables 4.2.6.8 and 6.1.1.4'

loop_
_geom_angle_atom_site_label_1
_geom_angle_atom_site_label_2
_geom_angle_atom_site_label_3
_geom_angle
_geom_angle_site_symmetry_1
_geom_angle_site_symmetry_3
O1 Cu1 O1 180.0 . 3_777
O1 Cu1 N12 90.92(6) . 3_777
O1 Cu1 N12 89.08(6) 3_777 3_777
O1 Cu1 N12 89.08(6) . .
O1 Cu1 N12 90.92(6) 3_777 .
N12 Cu1 N12 180.0 3_777 .
O1 Cu1 N22 93.13(6) . 3_777
O1 Cu1 N22 86.87(6) 3_777 3_777
N12 Cu1 N22 90.30(6) 3_777 3_777
N12 Cu1 N22 89.70(6) . 3_777
O1 Cu1 N22 86.87(6) . .
O1 Cu1 N22 93.13(6) 3_777 .
N12 Cu1 N22 89.70(6) 3_777 .
N12 Cu1 N22 90.30(6) . .
N22 Cu1 N22 180.0 3_777 .
O2 P1 O1 118.17(8) . .
O2 P1 N2 106.27(9) . .
O1 P1 N2 109.79(8) . .
O2 P1 N1 108.80(8) . .
O1 P1 N1 107.03(8) . .
N2 P1 N1 106.18(9) . .
P1 O1 Cu1 121.39(8) . .
C11 N1 P1 132.03(14) . .
C11 N1 H1 114.0 . .
P1 N1 H1 114.0 . .
C21 N2 P1 126.69(14) . .
C21 N2 H2 116.7 . .
P1 N2 H2 116.7 . .
N12 C11 N1 120.80(17) . .
N12 C11 C16 121.60(18) . .
N1 C11 C16 117.60(17) . .
C11 N12 C13 116.68(17) . .
C11 N12 Cu1 125.74(13) . .
C13 N12 Cu1 117.54(13) . .
N12 C13 C14 124.5(2) . .
N12 C13 H13 117.7 . .
C14 C13 H13 117.7 . .
C13 C14 C15 118.1(2) . .
C13 C14 H14 120.9 . .
C15 C14 H14 120.9 . .
C16 C15 C14 119.1(2) . .
C16 C15 H15 120.5 . .
C14 C15 H15 120.5 . .
C15 C16 C11 119.92(19) . .
C15 C16 H16 120.0 . .
C11 C16 H16 120.0 . .
N22 C21 N2 117.83(18) . .
N22 C21 C26 121.7(2) . .
N2 C21 C26 120.5(2) . .
C23 N22 C21 117.30(19) . .
C23 N22 Cu1 114.75(15) . .
C21 N22 Cu1 127.37(14) . .
N22 C23 C24 124.2(2) . .
N22 C23 H23 117.9 . .
C24 C23 H23 117.9 . .
C23 C24 C25 118.0(2) . .
C23 C24 H24 121.0 . .
C25 C24 H24 121.0 . .
C26 C25 C24 119.1(2) . .
C26 C25 H25 120.4 . .
C24 C25 H25 120.4 . .
C25 C26 C21 119.7(2) . .
C25 C26 H26 120.2 . .
C21 C26 H26 120.2 . .
C1S N1S C2S 123.2(4) . .
C1S N1S C3S 120.5(3) . .
C2S N1S C3S 116.1(4) . .
O1S C1S N1S 127.6(4) . .
O1S C1S H1S 116.2 . .
N1S C1S H1S 116.2 . .
N1S C2S H2S1 109.5 . .
N1S C2S H2S2 109.5 . .
H2S1 C2S H2S2 109.5 . .
N1S C2S H2S3 109.5 . .
H2S1 C2S H2S3 109.5 . .
H2S2 C2S H2S3 109.5 . .
N1S C3S H3S1 109.5 . .
N1S C3S H3S2 109.5 . .
H3S1 C3S H3S2 109.5 . .
N1S C3S H3S3 109.5 . .
H3S1 C3S H3S3 109.5 . .
H3S2 C3S H3S3 109.5 . .

loop_
_geom_bond_atom_site_label_1
_geom_bond_atom_site_label_2
_geom_bond_distance
_geom_bond_site_symmetry_2
Cu1 O1 1.9529(13) .
Cu1 O1 1.9529(13) 3_777
Cu1 N12 2.0882(16) 3_777
Cu1 N12 2.0882(16) .
Cu1 N22 2.4310(17) 3_777
Cu1 N22 2.4310(17) .
P1 O2 1.4751(14) .
P1 O1 1.5001(13) .
P1 N2 1.6744(18) .
P1 N1 1.6800(17) .
N1 C11 1.365(2) .
N1 H1 0.8800 .
N2 C21 1.388(3) .
N2 H2 0.8800 .
C11 N12 1.347(2) .
C11 C16 1.408(3) .
N12 C13 1.358(3) .
C13 C14 1.369(3) .
C13 H13 0.9500 .
C14 C15 1.387(3) .
C14 H14 0.9500 .
C15 C16 1.365(3) .
C15 H15 0.9500 .
C16 H16 0.9500 .
C21 N22 1.339(3) .
C21 C26 1.397(3) .
N22 C23 1.337(3) .
C23 C24 1.373(4) .
C23 H23 0.9500 .
C24 C25 1.381(4) .
C24 H24 0.9500 .
C25 C26 1.360(4) .
C25 H25 0.9500 .
C26 H26 0.9500 .
O1S C1S 1.188(4) .
N1S C1S 1.293(4) .
N1S C2S 1.435(5) .
N1S C3S 1.444(5) .
C1S H1S 0.9500 .
C2S H2S1 0.9800 .
C2S H2S2 0.9800 .
C2S H2S3 0.9800 .
C3S H3S1 0.9800 .
C3S H3S2 0.9800 .
C3S H3S3 0.9800 .

loop_
_geom_hbond_atom_site_label_D
_geom_hbond_atom_site_label_H
_geom_hbond_atom_site_label_A
_geom_hbond_distance_DH
_geom_hbond_distance_HA
_geom_hbond_distance_DA
_geom_hbond_angle_DHA
_geom_hbond_site_symmetry_A
N1 H1 O2 0.88 1.99 2.838(2) 160.3 3_767
N2 H2 O1S 0.88 2.17 2.888(3) 139.0 3_666
